data_4504623
loop_
_publ_author_name
'Neogi, Subhadip'
'Bharadwaj, Parimal K.'

_publ_section_title
;
 Metal&#x2212;Organic Framework Structures of Cd(II) Built with Two
 Closely Related Podands That Are Further Stabilized by Water Clusters
;
_journal_issue 2
_journal_name_full 'Crystal Growth &amp; Design'
_journal_page_first 433
_journal_paper_doi 10.1021/cg0503752
_journal_volume 6
_journal_year 2006
_chemical_formula_moiety 'C54 H82 Cd2 N2 O34'
_chemical_formula_sum 'C54 H82 Cd2 N2 O34'
_chemical_formula_weight 1528.02
_chemical_name_systematic
;
 ?
;
_space_group_IT_number 14
_symmetry_cell_setting monoclinic
_symmetry_space_group_name_Hall '-P 2ybc'
_symmetry_space_group_name_H-M 'P 1 21/c 1'
_atom_sites_solution_hydrogens geom
_atom_sites_solution_primary direct
_atom_sites_solution_secondary difmap
_audit_creation_method SHELXL-97
_cell_angle_alpha 90.00
_cell_angle_beta 107.36(10)
_cell_angle_gamma 90.00
_cell_formula_units_Z 4
_cell_length_a 16.7519(13)
_cell_length_b 18.5679(14)
_cell_length_c 21.6105(16)
_cell_measurement_reflns_used 999
_cell_measurement_temperature 100.0(10)
_cell_measurement_theta_max 28.23
_cell_measurement_theta_min 2.04
_cell_volume 6416(4)
_computing_cell_refinement 'SAINT 6.45 ( Bruker, 2003)'
_computing_data_collection 'SMART 5.628 (Bruker, 2003)'
_computing_data_reduction 'SAINT 6.45 ( Bruker, 2003)'
_computing_molecular_graphics 'Diamond 2.1'
_computing_structure_refinement 'SHELXL-97 (Sheldrick, 1997)'
_computing_structure_solution SIR-97
_diffrn_ambient_temperature 100.0(10)
_diffrn_measured_fraction_theta_full 0.986
_diffrn_measured_fraction_theta_max 0.986
_diffrn_measurement_device_type 'Bruker SMART APEX'
_diffrn_measurement_method /w-scans
_diffrn_radiation_monochromator graphite
_diffrn_radiation_source 'fine-focus sealed tube'
_diffrn_radiation_type MoK\a
_diffrn_radiation_wavelength 0.71073
_diffrn_reflns_av_R_equivalents 0.0214
_diffrn_reflns_av_sigmaI/netI 0.0263
_diffrn_reflns_limit_h_max 21
_diffrn_reflns_limit_h_min -22
_diffrn_reflns_limit_k_max 16
_diffrn_reflns_limit_k_min -24
_diffrn_reflns_limit_l_max 28
_diffrn_reflns_limit_l_min -26
_diffrn_reflns_number 42366
_diffrn_reflns_theta_full 28.30
_diffrn_reflns_theta_max 28.30
_diffrn_reflns_theta_min 2.01
_diffrn_standards_decay_% <0.05
_exptl_absorpt_coefficient_mu 0.759
_exptl_absorpt_correction_T_max 0.9348
_exptl_absorpt_correction_T_min 0.9078
_exptl_absorpt_correction_type empirical
_exptl_absorpt_process_details 'SADABS 2.10 (Bruker 2003)'
_exptl_crystal_colour colorless
_exptl_crystal_density_diffrn 1.582
_exptl_crystal_density_method 'not measured'
_exptl_crystal_description 'rectangular parallelepiped'
_exptl_crystal_F_000 3152
_exptl_crystal_size_max 0.13
_exptl_crystal_size_mid 0.11
_exptl_crystal_size_min 0.09
_refine_diff_density_max 0.615
_refine_diff_density_min -0.688
_refine_diff_density_rms 0.090
_refine_ls_extinction_method none
_refine_ls_goodness_of_fit_ref 1.040
_refine_ls_hydrogen_treatment mixed
_refine_ls_matrix_type full
_refine_ls_number_parameters 874
_refine_ls_number_reflns 15751
_refine_ls_number_restraints 0
_refine_ls_restrained_S_all 1.040
_refine_ls_R_factor_all 0.0378
_refine_ls_R_factor_gt 0.0339
_refine_ls_shift/su_max 0.003
_refine_ls_shift/su_mean 0.000
_refine_ls_structure_factor_coef Fsqd
_refine_ls_weighting_details 'calc w=1/[\s^2^(Fo^2^)+(0.0459P)^2^+6.3301P] where P=(Fo^2^+2Fc^2^)/3'
_refine_ls_weighting_scheme calc
_refine_ls_wR_factor_gt 0.0861
_refine_ls_wR_factor_ref 0.0883
_reflns_number_gt 14339
_reflns_number_total 15751
_reflns_threshold_expression >2sigma(I)
_cod_data_source_file cg0503752si20051121_123701.cif
_cod_data_source_block {[Cd2(mtaH)2.(H2O)2].14H2O}n_2
_cod_depositor_comments
;
The following automatic conversions were performed:

'_cell_measurement_temperature' value '100(1)K' was changed to
'100.0(10)' - the value should be numeric and without a unit
designator.

'_diffrn_ambient_temperature' value '100(1)K' was
changed to '100.0(10)' - the value should be numeric and without a
unit designator.

'_symmetry_cell_setting' value 'Monoclinic' changed
to 'monoclinic' according to
/home/saulius/struct/CIF-dictionaries/cif_core.dic dictionary named
'cif_core.dic' version 2.4.1 from 2010-06-29.

Automatic conversion script
Id: cif_fix_values 1715 2011-07-08 13:25:40Z adriana 
;
_cod_original_cell_volume 6415.8(8)
_cod_original_sg_symbol_H-M P21/c
_cod_database_code 4504623

loop_
_symmetry_equiv_pos_as_xyz
'x, y, z'
'-x, y+1/2, -z+1/2'
'-x, -y, -z'
'x, -y-1/2, z-1/2'

loop_
_atom_site_label
_atom_site_type_symbol
_atom_site_fract_x
_atom_site_fract_y
_atom_site_fract_z
_atom_site_U_iso_or_equiv
_atom_site_adp_type
_atom_site_occupancy
_atom_site_symmetry_multiplicity
_atom_site_calc_flag
_atom_site_refinement_flags
Cd1 Cd 0.441140(9) -0.264868(8) 0.190053(7) 0.01719(5) Uani 1 1 d .
Cd2 Cd 0.956103(9) 0.221661(8) 0.166408(7) 0.01555(4) Uani 1 1 d .
O1 O 0.78187(10) 0.02432(8) 0.39242(7) 0.0197(3) Uani 1 1 d .
O2 O 0.93711(10) 0.09496(8) 0.18082(7) 0.0219(3) Uani 1 1 d .
O3 O 0.89253(9) 0.17357(8) 0.23918(7) 0.0189(3) Uani 1 1 d .
O4 O 0.73183(9) -0.10964(8) 0.49772(7) 0.0199(3) Uani 1 1 d .
O5 O 0.57091(10) -0.28799(9) 0.25895(8) 0.0224(3) Uani 1 1 d .
O6 O 0.50787(9) -0.19857(8) 0.29305(7) 0.0201(3) Uani 1 1 d .
O7 O 0.92376(9) -0.02155(8) 0.54398(7) 0.0175(3) Uani 1 1 d .
O8 O 1.02377(10) -0.28727(8) 0.43464(7) 0.0205(3) Uani 1 1 d .
O9 O 1.02156(9) -0.17858(8) 0.39294(7) 0.0185(3) Uani 1 1 d .
O10 O 0.27286(9) -0.50395(8) 0.38399(7) 0.0191(3) Uani 1 1 d .
O11 O 0.43635(11) -0.40731(9) 0.18410(8) 0.0275(4) Uani 1 1 d .
O12 O 0.37421(10) -0.33867(8) 0.23936(8) 0.0227(3) Uani 1 1 d .
O13 O 0.24338(9) -0.64236(8) 0.47575(7) 0.0210(3) Uani 1 1 d .
O14 O 0.09980(10) -0.80528(9) 0.22481(8) 0.0274(4) Uani 1 1 d .
O15 O 0.03530(10) -0.71973(8) 0.26158(7) 0.0202(3) Uani 1 1 d .
O16 O 0.42041(9) -0.53946(8) 0.53393(7) 0.0205(3) Uani 1 1 d .
O17 O 0.41775(11) -0.26933(8) 0.07860(8) 0.0244(3) Uani 1 1 d .
O18 O 0.47892(10) -0.17140(9) 0.12871(7) 0.0254(3) Uani 1 1 d .
N1 N 0.76499(10) 0.03596(9) 0.51213(8) 0.0151(3) Uani 1 1 d .
N2 N 0.25921(11) -0.49899(9) 0.50557(8) 0.0174(3) Uani 1 1 d .
C1 C 0.72529(13) 0.09034(11) 0.46036(10) 0.0183(4) Uani 1 1 d .
H1A H 0.7225 0.1368 0.4801 0.022 Uiso 1 1 calc R
H1B H 0.6687 0.0754 0.4373 0.022 Uiso 1 1 calc R
C2 C 0.77626(13) 0.09660(11) 0.41349(10) 0.0183(4) Uani 1 1 d .
H2A H 0.7485 0.1274 0.3772 0.022 Uiso 1 1 calc R
H2B H 0.8314 0.1160 0.4349 0.022 Uiso 1 1 calc R
C3 C 0.82307(12) 0.01257(11) 0.34681(9) 0.0166(4) Uani 1 1 d .
C4 C 0.83921(14) -0.05880(12) 0.33624(10) 0.0207(4) Uani 1 1 d .
H4 H 0.8236 -0.0951 0.3599 0.025 Uiso 1 1 calc R
C5 C 0.87866(14) -0.07587(12) 0.29019(11) 0.0227(4) Uani 1 1 d .
H5 H 0.8906 -0.1237 0.2837 0.027 Uiso 1 1 calc R
C6 C 0.90053(13) -0.02185(12) 0.25370(10) 0.0201(4) Uani 1 1 d .
H6 H 0.9260 -0.0334 0.2222 0.024 Uiso 1 1 calc R
C7 C 0.88399(12) 0.04945(11) 0.26460(10) 0.0166(4) Uani 1 1 d .
C8 C 0.84611(12) 0.06712(11) 0.31205(9) 0.0162(4) Uani 1 1 d .
H8 H 0.8365 0.1150 0.3202 0.019 Uiso 1 1 calc R
C9 C 0.90599(12) 0.10895(11) 0.22602(10) 0.0166(4) Uani 1 1 d .
C10 C 0.70079(13) -0.00021(11) 0.53807(10) 0.0185(4) Uani 1 1 d .
H10A H 0.7271 -0.0176 0.5818 0.022 Uiso 1 1 calc R
H10B H 0.6575 0.0339 0.5394 0.022 Uiso 1 1 calc R
C11 C 0.66314(13) -0.06239(12) 0.49403(11) 0.0204(4) Uani 1 1 d .
H11A H 0.6207 -0.0865 0.5088 0.025 Uiso 1 1 calc R
H11B H 0.6380 -0.0459 0.4499 0.025 Uiso 1 1 calc R
C12 C 0.72238(13) -0.16218(11) 0.45106(10) 0.0172(4) Uani 1 1 d .
C13 C 0.79352(13) -0.20341(11) 0.45629(11) 0.0192(4) Uani 1 1 d .
H13 H 0.8412 -0.1970 0.4913 0.023 Uiso 1 1 calc R
C14 C 0.79288(14) -0.25397(12) 0.40906(11) 0.0220(4) Uani 1 1 d .
H14 H 0.8409 -0.2804 0.4116 0.026 Uiso 1 1 calc R
C15 C 0.72058(14) -0.26534(12) 0.35770(11) 0.0213(4) Uani 1 1 d .
H15 H 0.7206 -0.2987 0.3256 0.026 Uiso 1 1 calc R
C16 C 0.64853(13) -0.22662(11) 0.35458(10) 0.0179(4) Uani 1 1 d .
C17 C 0.64896(13) -0.17420(11) 0.40134(10) 0.0178(4) Uani 1 1 d .
H17 H 0.6009 -0.1479 0.3991 0.021 Uiso 1 1 calc R
C18 C 0.57023(13) -0.23829(11) 0.29933(10) 0.0184(4) Uani 1 1 d .
C19 C 0.83695(13) 0.06745(11) 0.56472(10) 0.0174(4) Uani 1 1 d .
H19A H 0.8162 0.0907 0.5971 0.021 Uiso 1 1 calc R
H19B H 0.8653 0.1034 0.5464 0.021 Uiso 1 1 calc R
C20 C 0.89718(13) 0.00831(11) 0.59580(10) 0.0181(4) Uani 1 1 d .
H20A H 0.9444 0.0275 0.6295 0.022 Uiso 1 1 calc R
H20B H 0.8697 -0.0280 0.6146 0.022 Uiso 1 1 calc R
C21 C 0.95762(12) -0.08961(11) 0.55157(10) 0.0150(4) Uani 1 1 d .
C22 C 0.97133(12) -0.13085(11) 0.60731(10) 0.0170(4) Uani 1 1 d .
H22 H 0.9602 -0.1120 0.6437 0.020 Uiso 1 1 calc R
C23 C 1.00185(13) -0.20053(12) 0.60828(10) 0.0193(4) Uani 1 1 d .
H23 H 1.0118 -0.2281 0.6458 0.023 Uiso 1 1 calc R
C24 C 1.01763(13) -0.22949(11) 0.55389(10) 0.0180(4) Uani 1 1 d .
H24 H 1.0367 -0.2766 0.5546 0.022 Uiso 1 1 calc R
C25 C 1.00480(12) -0.18771(11) 0.49831(9) 0.0147(4) Uani 1 1 d .
C26 C 0.97617(12) -0.11708(11) 0.49740(10) 0.0150(4) Uani 1 1 d .
H26 H 0.9695 -0.0885 0.4609 0.018 Uiso 1 1 calc R
C27 C 1.01764(12) -0.21930(11) 0.43824(10) 0.0157(4) Uani 1 1 d .
C28 C 0.21613(13) -0.44374(11) 0.45566(10) 0.0196(4) Uani 1 1 d .
H28A H 0.2116 -0.3985 0.4767 0.024 Uiso 1 1 calc R
H28B H 0.1602 -0.4600 0.4324 0.024 Uiso 1 1 calc R
C29 C 0.26689(14) -0.43340(11) 0.40888(10) 0.0184(4) Uani 1 1 d .
H29A H 0.2389 -0.4006 0.3742 0.022 Uiso 1 1 calc R
H29B H 0.3219 -0.4144 0.4311 0.022 Uiso 1 1 calc R
C30 C 0.31257(12) -0.51066(11) 0.33702(10) 0.0162(4) Uani 1 1 d .
C31 C 0.32732(14) -0.58062(12) 0.32019(11) 0.0212(4) Uani 1 1 d .
H31 H 0.3121 -0.6196 0.3413 0.025 Uiso 1 1 calc R
C32 C 0.36476(15) -0.59195(12) 0.27195(11) 0.0239(4) Uani 1 1 d .
H32 H 0.3745 -0.6387 0.2607 0.029 Uiso 1 1 calc R
C33 C 0.38799(13) -0.53413(12) 0.24013(10) 0.0210(4) Uani 1 1 d .
H33 H 0.4127 -0.5421 0.2075 0.025 Uiso 1 1 calc R
C34 C 0.37388(12) -0.46435(11) 0.25755(10) 0.0173(4) Uani 1 1 d .
C35 C 0.33615(13) -0.45250(11) 0.30628(10) 0.0169(4) Uani 1 1 d .
H35 H 0.3269 -0.4058 0.3180 0.020 Uiso 1 1 calc R
C36 C 0.39700(13) -0.40061(12) 0.22413(10) 0.0198(4) Uani 1 1 d .
C37 C 0.19792(14) -0.54611(12) 0.52539(11) 0.0219(4) Uani 1 1 d .
H37A H 0.1506 -0.5178 0.5284 0.026 Uiso 1 1 calc R
H37B H 0.2245 -0.5676 0.5674 0.026 Uiso 1 1 calc R
C38 C 0.16901(14) -0.60417(12) 0.47463(11) 0.0227(4) Uani 1 1 d .
H38A H 0.1290 -0.6359 0.4853 0.027 Uiso 1 1 calc R
H38B H 0.1432 -0.5832 0.4322 0.027 Uiso 1 1 calc R
C39 C 0.23969(13) -0.69104(11) 0.42691(10) 0.0190(4) Uani 1 1 d .
C40 C 0.31209(14) -0.73098(11) 0.43405(11) 0.0204(4) Uani 1 1 d .
H40 H 0.3577 -0.7255 0.4709 0.024 Uiso 1 1 calc R
C41 C 0.31587(15) -0.77906(12) 0.38580(12) 0.0244(5) Uani 1 1 d .
H41 H 0.3645 -0.8053 0.3900 0.029 Uiso 1 1 calc R
C42 C 0.24725(15) -0.78814(13) 0.33115(11) 0.0244(5) Uani 1 1 d .
H42 H 0.2501 -0.8202 0.2988 0.029 Uiso 1 1 calc R
C43 C 0.17426(14) -0.74915(12) 0.32496(10) 0.0200(4) Uani 1 1 d .
C44 C 0.17024(13) -0.70027(11) 0.37314(10) 0.0189(4) Uani 1 1 d .
H44 H 0.1216 -0.6742 0.3692 0.023 Uiso 1 1 calc R
C45 C 0.09882(14) -0.75866(12) 0.26696(11) 0.0205(4) Uani 1 1 d .
C46 C 0.32428(13) -0.46566(12) 0.56225(10) 0.0212(4) Uani 1 1 d .
H46A H 0.2992 -0.4524 0.5957 0.025 Uiso 1 1 calc R
H46B H 0.3467 -0.4225 0.5484 0.025 Uiso 1 1 calc R
C47 C 0.39349(14) -0.51952(13) 0.58862(10) 0.0233(4) Uani 1 1 d .
H47A H 0.4391 -0.4980 0.6223 0.028 Uiso 1 1 calc R
H47B H 0.3730 -0.5612 0.6063 0.028 Uiso 1 1 calc R
C48 C 0.47090(12) -0.59912(11) 0.53978(10) 0.0170(4) Uani 1 1 d .
C49 C 0.50386(13) -0.63706(11) 0.59734(10) 0.0188(4) Uani 1 1 d .
H49 H 0.4922 -0.6228 0.6350 0.023 Uiso 1 1 calc R
C50 C 0.55434(14) -0.69646(12) 0.59783(10) 0.0207(4) Uani 1 1 d .
H50 H 0.5773 -0.7215 0.6363 0.025 Uiso 1 1 calc R
C51 C 0.57108(13) -0.71907(11) 0.54197(10) 0.0187(4) Uani 1 1 d .
H51 H 0.6052 -0.7588 0.5429 0.022 Uiso 1 1 calc R
C52 C 0.53610(12) -0.68135(11) 0.48389(10) 0.0164(4) Uani 1 1 d .
C53 C 0.48714(12) -0.62084(11) 0.48316(10) 0.0170(4) Uani 1 1 d .
H53 H 0.4653 -0.5950 0.4450 0.020 Uiso 1 1 calc R
C54 C 0.45299(13) -0.20819(11) 0.07866(10) 0.0177(4) Uani 1 1 d .
OW1 O 0.32389(11) -0.19090(10) 0.17027(9) 0.0278(4) Uani 1 1 d .
OW2 O 0.75466(10) 0.24118(9) 0.25056(9) 0.0293(4) Uani 1 1 d .
H1W2 H 0.7171 0.2064 0.2500 0.035 Uiso 1 1 d .
H2W2 H 0.7993 0.2211 0.2507 0.035 Uiso 1 1 d .
OW3 O 0.72202(11) 0.33884(10) 0.15126(9) 0.0301(4) Uani 1 1 d .
OW4 O 0.44382(10) -0.11962(10) 0.38394(8) 0.0246(3) Uani 1 1 d .
OW5 O 0.57198(19) -0.47425(12) 0.12422(11) 0.0605(7) Uani 1 1 d .
H1W5 H 0.5299 -0.4488 0.0926 0.073 Uiso 1 1 d .
H2W5 H 0.5915 -0.4553 0.1663 0.073 Uiso 1 1 d .
OW6 O 0.64141(13) -0.42686(11) 0.26586(16) 0.0647(8) Uani 1 1 d .
H1W6 H 0.6978 -0.4218 0.2785 0.078 Uiso 1 1 d .
H2W6 H 0.6159 -0.3856 0.2646 0.078 Uiso 1 1 d .
OW7 O 0.39887(12) -0.06869(10) 0.22556(10) 0.0381(4) Uani 1 1 d .
H1W7 H 0.3964 -0.0234 0.2325 0.046 Uiso 1 1 d .
H2W7 H 0.4518 -0.0795 0.2390 0.046 Uiso 1 1 d .
OW8 O 0.82555(13) 0.04347(11) 0.71239(10) 0.0412(5) Uani 1 1 d .
H1W8 H 0.7757 0.0737 0.6968 0.049 Uiso 1 1 d .
H2W8 H 0.8085 0.0046 0.7366 0.049 Uiso 1 1 d .
OW9 O 0.81762(12) -0.42440(11) 0.29959(10) 0.0353(4) Uani 1 1 d .
OW10 O 1.02948(12) 0.00852(10) 0.12831(9) 0.0299(4) Uani 1 1 d .
OW11 O -0.06439(15) -0.62459(10) 0.31035(10) 0.0363(4) Uani 1 1 d .
OW12 O 0.15177(12) -0.11627(10) 0.08674(10) 0.0313(4) Uani 1 1 d .
OW13 O 1.00819(12) -0.41750(10) 0.48936(9) 0.0284(4) Uani 1 1 d .
OW14 O 0.77520(12) 0.22992(10) -0.03186(9) 0.0281(4) Uani 1 1 d .
OW15 O 0.81390(10) 0.23534(9) 0.10265(8) 0.0227(3) Uani 1 1 d .
1W15 H 0.8021 0.2371 0.0627 0.027 Uiso 1 1 d .
2W15 H 0.7802 0.2654 0.1096 0.027 Uiso 1 1 d .
OW16 O 0.4710 -0.3891 0.0222 0.030 Uani 1 1 d .
1W16 H 0.4662 -0.3816 -0.0174 0.036 Uiso 1 1 d .
2W16 H 0.4533 -0.3509 0.0331 0.036 Uiso 1 1 d .
H1W1 H 0.3400(19) -0.1500(18) 0.1851(15) 0.036 Uiso 1 1 d .
H2W1 H 0.292(2) -0.2036(18) 0.1871(16) 0.036 Uiso 1 1 d .
H1W3 H 0.672(2) 0.3468(17) 0.1380(15) 0.036 Uiso 1 1 d .
H2W3 H 0.7298(19) 0.3089(17) 0.1832(16) 0.036 Uiso 1 1 d .
H1W4 H 0.4419(19) -0.0763(18) 0.3764(15) 0.036 Uiso 1 1 d .
H2W4 H 0.4608(19) -0.1412(17) 0.3574(15) 0.036 Uiso 1 1 d .
H1W9 H 0.858(2) -0.4429(17) 0.3251(16) 0.036 Uiso 1 1 d .
H2W9 H 0.8415(19) -0.3832(18) 0.2944(15) 0.036 Uiso 1 1 d .
1W10 H 1.0046(19) 0.0355(17) 0.1497(15) 0.036 Uiso 1 1 d .
2W10 H 1.0273(19) -0.0328(18) 0.1381(15) 0.036 Uiso 1 1 d .
1W11 H -0.0974(19) -0.6035(17) 0.2732(16) 0.036 Uiso 1 1 d .
2W11 H -0.017(2) -0.6307(18) 0.3164(16) 0.036 Uiso 1 1 d .
1W12 H 0.1392(19) -0.1223(17) 0.1213(16) 0.036 Uiso 1 1 d .
2W12 H 0.107(2) -0.1007(17) 0.0605(16) 0.036 Uiso 1 1 d .
1W13 H 0.9975(19) -0.4472(18) 0.4595(16) 0.036 Uiso 1 1 d .
2W13 H 1.0076(19) -0.3778(18) 0.4724(15) 0.036 Uiso 1 1 d .
1W14 H 0.800(2) 0.2020(18) -0.0482(15) 0.036 Uiso 1 1 d .
2W14 H 0.725(2) 0.2284(16) -0.0571(16) 0.036 Uiso 1 1 d .

loop_
_atom_site_aniso_label
_atom_site_aniso_U_11
_atom_site_aniso_U_22
_atom_site_aniso_U_33
_atom_site_aniso_U_23
_atom_site_aniso_U_13
_atom_site_aniso_U_12
Cd1 0.01849(8) 0.01985(8) 0.01367(8) 0.00158(5) 0.00549(6) -0.00218(5)
Cd2 0.01843(8) 0.01606(8) 0.01357(8) 0.00108(5) 0.00693(5) -0.00090(5)
O1 0.0263(8) 0.0176(7) 0.0193(7) 0.0004(6) 0.0130(6) -0.0016(6)
O2 0.0262(8) 0.0218(8) 0.0222(8) 0.0033(6) 0.0142(6) 0.0022(6)
O3 0.0218(7) 0.0186(7) 0.0187(7) 0.0024(6) 0.0098(6) -0.0003(6)
O4 0.0180(7) 0.0188(7) 0.0218(7) -0.0035(6) 0.0041(6) -0.0016(6)
O5 0.0224(7) 0.0231(8) 0.0200(8) -0.0028(6) 0.0036(6) -0.0007(6)
O6 0.0183(7) 0.0217(8) 0.0193(7) 0.0007(6) 0.0040(6) -0.0001(6)
O7 0.0218(7) 0.0152(7) 0.0177(7) -0.0009(5) 0.0091(6) 0.0026(6)
O8 0.0287(8) 0.0164(7) 0.0197(7) -0.0021(6) 0.0122(6) -0.0005(6)
O9 0.0232(7) 0.0187(7) 0.0158(7) -0.0004(5) 0.0094(6) 0.0003(6)
O10 0.0269(8) 0.0145(7) 0.0196(7) -0.0009(5) 0.0128(6) -0.0003(6)
O11 0.0341(9) 0.0309(9) 0.0229(8) -0.0017(7) 0.0167(7) -0.0054(7)
O12 0.0251(8) 0.0205(8) 0.0253(8) 0.0049(6) 0.0117(6) -0.0006(6)
O13 0.0227(7) 0.0190(7) 0.0206(7) -0.0035(6) 0.0054(6) -0.0025(6)
O14 0.0278(8) 0.0270(9) 0.0240(8) -0.0065(7) 0.0026(7) 0.0019(7)
O15 0.0231(7) 0.0194(7) 0.0177(7) 0.0006(6) 0.0055(6) -0.0009(6)
O16 0.0239(7) 0.0213(8) 0.0180(7) -0.0016(6) 0.0087(6) 0.0050(6)
O17 0.0366(9) 0.0204(8) 0.0190(8) 0.0002(6) 0.0125(7) -0.0065(6)
O18 0.0328(8) 0.0288(9) 0.0152(7) -0.0011(6) 0.0082(6) -0.0114(7)
N1 0.0159(8) 0.0166(8) 0.0138(8) 0.0006(6) 0.0057(6) -0.0004(6)
N2 0.0194(8) 0.0167(8) 0.0171(8) -0.0011(6) 0.0068(7) -0.0013(7)
C1 0.0181(9) 0.0196(10) 0.0181(10) 0.0032(8) 0.0067(8) 0.0033(8)
C2 0.0215(10) 0.0172(10) 0.0175(10) 0.0020(7) 0.0079(8) 0.0006(8)
C3 0.0170(9) 0.0205(10) 0.0127(9) 0.0014(7) 0.0049(7) -0.0013(7)
C4 0.0249(10) 0.0186(10) 0.0191(10) 0.0035(8) 0.0075(8) -0.0013(8)
C5 0.0291(11) 0.0174(10) 0.0229(11) 0.0007(8) 0.0096(9) 0.0014(8)
C6 0.0213(10) 0.0223(10) 0.0187(10) 0.0008(8) 0.0089(8) 0.0013(8)
C7 0.0151(9) 0.0195(10) 0.0152(9) 0.0023(7) 0.0045(7) -0.0002(7)
C8 0.0163(9) 0.0174(9) 0.0147(9) 0.0013(7) 0.0043(7) -0.0001(7)
C9 0.0142(9) 0.0208(10) 0.0149(9) 0.0038(7) 0.0044(7) -0.0005(7)
C10 0.0198(9) 0.0199(10) 0.0187(10) 0.0008(8) 0.0104(8) -0.0019(8)
C11 0.0168(9) 0.0217(10) 0.0238(11) -0.0024(8) 0.0074(8) -0.0022(8)
C12 0.0191(9) 0.0159(9) 0.0176(9) 0.0004(7) 0.0069(8) -0.0040(7)
C13 0.0159(9) 0.0186(10) 0.0218(10) 0.0025(8) 0.0037(8) -0.0036(8)
C14 0.0179(10) 0.0209(10) 0.0267(11) 0.0000(9) 0.0061(8) 0.0017(8)
C15 0.0222(10) 0.0210(10) 0.0206(11) -0.0012(8) 0.0065(8) -0.0001(8)
C16 0.0179(9) 0.0184(10) 0.0172(10) 0.0016(7) 0.0047(8) -0.0028(7)
C17 0.0161(9) 0.0177(10) 0.0202(10) 0.0008(8) 0.0064(8) -0.0017(7)
C18 0.0202(10) 0.0186(10) 0.0166(10) 0.0024(7) 0.0057(8) -0.0038(8)
C19 0.0189(9) 0.0148(9) 0.0169(10) -0.0042(7) 0.0031(7) -0.0009(7)
C20 0.0213(10) 0.0185(10) 0.0146(9) -0.0035(7) 0.0057(8) 0.0023(8)
C21 0.0130(8) 0.0151(9) 0.0165(9) -0.0021(7) 0.0037(7) -0.0016(7)
C22 0.0190(9) 0.0187(10) 0.0137(9) -0.0028(7) 0.0056(7) 0.0005(8)
C23 0.0238(10) 0.0206(10) 0.0139(9) 0.0018(8) 0.0063(8) 0.0009(8)
C24 0.0209(10) 0.0149(9) 0.0181(10) -0.0003(7) 0.0057(8) 0.0020(7)
C25 0.0136(8) 0.0163(9) 0.0152(9) -0.0022(7) 0.0057(7) -0.0010(7)
C26 0.0145(8) 0.0158(9) 0.0149(9) 0.0007(7) 0.0049(7) -0.0007(7)
C27 0.0132(8) 0.0182(9) 0.0164(9) -0.0007(7) 0.0058(7) 0.0004(7)
C28 0.0217(10) 0.0181(10) 0.0208(10) 0.0005(8) 0.0092(8) 0.0031(8)
C29 0.0249(10) 0.0145(9) 0.0177(10) -0.0002(7) 0.0095(8) 0.0018(8)
C30 0.0171(9) 0.0186(10) 0.0130(9) 0.0001(7) 0.0047(7) 0.0002(7)
C31 0.0269(11) 0.0161(10) 0.0221(11) 0.0019(8) 0.0095(9) 0.0014(8)
C32 0.0313(11) 0.0181(10) 0.0253(11) -0.0017(8) 0.0129(9) 0.0049(9)
C33 0.0222(10) 0.0241(11) 0.0181(10) -0.0018(8) 0.0082(8) 0.0029(8)
C34 0.0152(9) 0.0201(10) 0.0156(9) 0.0002(7) 0.0031(7) -0.0001(7)
C35 0.0200(9) 0.0146(9) 0.0158(9) 0.0000(7) 0.0049(7) 0.0000(7)
C36 0.0176(9) 0.0231(10) 0.0174(10) 0.0016(8) 0.0030(8) -0.0022(8)
C37 0.0266(11) 0.0207(10) 0.0224(11) -0.0004(8) 0.0132(9) -0.0039(8)
C38 0.0218(10) 0.0216(11) 0.0257(11) -0.0031(8) 0.0087(8) -0.0040(8)
C39 0.0246(10) 0.0154(9) 0.0178(10) 0.0012(7) 0.0075(8) -0.0052(8)
C40 0.0215(10) 0.0178(10) 0.0207(11) 0.0015(8) 0.0044(8) -0.0036(8)
C41 0.0232(11) 0.0222(11) 0.0271(12) 0.0000(9) 0.0065(9) 0.0015(8)
C42 0.0266(11) 0.0230(11) 0.0233(11) -0.0046(9) 0.0068(9) -0.0010(9)
C43 0.0233(10) 0.0185(10) 0.0180(10) 0.0014(8) 0.0059(8) -0.0034(8)
C44 0.0206(10) 0.0151(9) 0.0212(10) 0.0011(8) 0.0065(8) -0.0027(8)
C45 0.0246(10) 0.0188(10) 0.0189(10) 0.0001(8) 0.0076(8) -0.0047(8)
C46 0.0213(10) 0.0225(11) 0.0198(10) -0.0075(8) 0.0060(8) -0.0016(8)
C47 0.0248(11) 0.0284(12) 0.0174(10) -0.0055(8) 0.0070(8) 0.0032(9)
C48 0.0163(9) 0.0158(9) 0.0189(10) -0.0033(7) 0.0055(7) -0.0024(7)
C49 0.0214(10) 0.0213(10) 0.0149(9) -0.0030(8) 0.0074(8) -0.0014(8)
C50 0.0250(10) 0.0211(10) 0.0155(10) 0.0015(8) 0.0051(8) -0.0015(8)
C51 0.0209(10) 0.0160(9) 0.0194(10) -0.0006(8) 0.0060(8) 0.0001(8)
C52 0.0164(9) 0.0181(9) 0.0152(9) -0.0026(7) 0.0054(7) -0.0035(7)
C53 0.0177(9) 0.0182(10) 0.0146(9) -0.0012(7) 0.0042(7) -0.0021(7)
C54 0.0177(9) 0.0195(10) 0.0171(10) 0.0028(8) 0.0070(8) 0.0027(8)
OW1 0.0263(8) 0.0311(9) 0.0276(9) 0.0074(7) 0.0107(7) 0.0051(7)
OW2 0.0276(9) 0.0253(8) 0.0417(10) 0.0065(7) 0.0205(8) 0.0060(7)
OW3 0.0240(8) 0.0335(10) 0.0358(10) 0.0096(8) 0.0137(7) 0.0034(7)
OW4 0.0271(8) 0.0228(8) 0.0253(8) 0.0001(7) 0.0101(7) 0.0016(7)
OW5 0.112(2) 0.0290(11) 0.0340(12) 0.0032(9) 0.0121(12) 0.0111(12)
OW6 0.0321(11) 0.0216(10) 0.145(3) -0.0077(13) 0.0331(14) -0.0013(8)
OW7 0.0388(10) 0.0280(10) 0.0462(11) -0.0015(8) 0.0107(9) 0.0077(8)
OW8 0.0434(11) 0.0454(12) 0.0363(11) 0.0062(9) 0.0144(9) 0.0067(9)
OW9 0.0298(9) 0.0296(10) 0.0461(12) 0.0091(8) 0.0108(8) -0.0012(8)
OW10 0.0425(10) 0.0227(9) 0.0298(9) 0.0030(7) 0.0189(8) 0.0076(8)
OW11 0.0515(12) 0.0264(9) 0.0343(10) -0.0019(8) 0.0180(9) 0.0057(9)
OW12 0.0319(9) 0.0319(10) 0.0300(10) -0.0004(8) 0.0090(8) -0.0001(8)
OW13 0.0397(10) 0.0209(8) 0.0265(9) -0.0002(7) 0.0129(8) -0.0059(7)
OW14 0.0271(9) 0.0315(10) 0.0231(9) -0.0006(7) 0.0033(7) 0.0023(7)
OW15 0.0211(7) 0.0266(8) 0.0197(8) 0.0022(6) 0.0050(6) 0.0010(6)
OW16 0.036 0.024 0.031 -0.001 0.013 0.005

loop_
_atom_type_symbol
_atom_type_description
_atom_type_scat_dispersion_real
_atom_type_scat_dispersion_imag
_atom_type_scat_source
C C 0.0033 0.0016 'International Tables Vol C Tables 4.2.6.8 and 6.1.1.4'
H H 0.0000 0.0000 'International Tables Vol C Tables 4.2.6.8 and 6.1.1.4'
N N 0.0061 0.0033 'International Tables Vol C Tables 4.2.6.8 and 6.1.1.4'
O O 0.0106 0.0060 'International Tables Vol C Tables 4.2.6.8 and 6.1.1.4'
Cd Cd -0.8075 1.2024 'International Tables Vol C Tables 4.2.6.8 and 6.1.1.4'

loop_
_geom_angle_atom_site_label_1
_geom_angle_atom_site_label_2
_geom_angle_atom_site_label_3
_geom_angle
_geom_angle_site_symmetry_1
_geom_angle_site_symmetry_3
O12 Cd1 O5 95.14(6) . .
O12 Cd1 O17 121.30(6) . .
O5 Cd1 O17 120.23(6) . .
O12 Cd1 OW1 86.18(6) . .
O5 Cd1 OW1 144.94(6) . .
O17 Cd1 OW1 87.63(6) . .
O12 Cd1 O18 165.44(6) . .
O5 Cd1 O18 98.10(6) . .
O17 Cd1 O18 55.91(5) . .
OW1 Cd1 O18 79.50(6) . .
O12 Cd1 O6 91.84(5) . .
O5 Cd1 O6 54.87(5) . .
O17 Cd1 O6 146.50(5) . .
OW1 Cd1 O6 90.09(6) . .
O18 Cd1 O6 90.82(5) . .
O12 Cd1 O11 52.97(5) . .
O5 Cd1 O11 81.53(6) . .
O17 Cd1 O11 85.46(5) . .
OW1 Cd1 O11 124.63(6) . .
O18 Cd1 O11 135.25(5) . .
O6 Cd1 O11 122.33(5) . .
O12 Cd1 C54 148.16(6) . .
O5 Cd1 C54 110.36(6) . .
O17 Cd1 C54 28.40(6) . .
OW1 Cd1 C54 83.59(6) . .
O18 Cd1 C54 27.53(6) . .
O6 Cd1 C54 118.18(6) . .
O11 Cd1 C54 110.91(6) . .
O12 Cd1 C18 94.54(6) . .
O5 Cd1 C18 27.61(6) . .
O17 Cd1 C18 138.45(6) . .
OW1 Cd1 C18 117.34(7) . .
O18 Cd1 C18 94.38(6) . .
O6 Cd1 C18 27.27(6) . .
O11 Cd1 C18 103.14(6) . .
C54 Cd1 C18 116.93(6) . .
O8 Cd2 O3 146.77(5) 2_755 .
O8 Cd2 O9 56.53(5) 2_755 2_755
O3 Cd2 O9 148.56(5) . 2_755
O8 Cd2 O15 130.91(5) 2_755 1_665
O3 Cd2 O15 80.74(5) . 1_665
O9 Cd2 O15 88.42(5) 2_755 1_665
O8 Cd2 OW15 82.17(6) 2_755 .
O3 Cd2 OW15 81.46(5) . .
O9 Cd2 OW15 83.95(5) 2_755 .
O15 Cd2 OW15 131.39(5) 1_665 .
O8 Cd2 O2 96.56(5) 2_755 .
O3 Cd2 O2 55.39(5) . .
O9 Cd2 O2 153.06(5) 2_755 .
O15 Cd2 O2 113.61(5) 1_665 .
OW15 Cd2 O2 91.78(5) . .
O8 Cd2 O14 94.32(6) 2_755 1_665
O3 Cd2 O14 98.82(6) . 1_665
O9 Cd2 O14 98.78(6) 2_755 1_665
O15 Cd2 O14 54.90(5) 1_665 1_665
OW15 Cd2 O14 173.43(5) . 1_665
O2 Cd2 O14 83.08(6) . 1_665
O8 Cd2 C27 28.46(6) 2_755 2_755
O3 Cd2 C27 163.12(6) . 2_755
O9 Cd2 C27 28.07(6) 2_755 2_755
O15 Cd2 C27 111.00(6) 1_665 2_755
OW15 Cd2 C27 81.67(6) . 2_755
O2 Cd2 C27 125.00(6) . 2_755
O14 Cd2 C27 97.91(6) 1_665 2_755
O8 Cd2 C9 123.02(6) 2_755 .
O3 Cd2 C9 27.76(6) . .
O9 Cd2 C9 171.59(5) 2_755 .
O15 Cd2 C9 96.60(6) 1_665 .
OW15 Cd2 C9 87.67(6) . .
O2 Cd2 C9 27.71(6) . .
O14 Cd2 C9 89.63(6) 1_665 .
C27 Cd2 C9 150.61(6) 2_755 .
O8 Cd2 C45 114.89(6) 2_755 1_665
O3 Cd2 C45 88.97(6) . 1_665
O9 Cd2 C45 94.86(6) 2_755 1_665
O15 Cd2 C45 27.46(6) 1_665 1_665
OW15 Cd2 C45 158.71(6) . 1_665
O2 Cd2 C45 98.39(6) . 1_665
O14 Cd2 C45 27.46(6) 1_665 1_665
C27 Cd2 C45 107.04(6) 2_755 1_665
C9 Cd2 C45 92.68(6) . 1_665
C3 O1 C2 118.08(16) . .
C9 O2 Cd2 90.00(13) . .
C9 O3 Cd2 93.65(12) . .
C12 O4 C11 118.60(16) . .
C18 O5 Cd1 96.29(13) . .
C18 O6 Cd1 86.75(12) . .
C21 O7 C20 118.37(16) . .
C27 O8 Cd2 91.37(12) . 2_745
C27 O9 Cd2 90.27(12) . 2_745
C30 O10 C29 117.63(16) . .
C36 O11 Cd1 83.16(14) . .
C36 O12 Cd1 101.38(13) . .
C39 O13 C38 118.27(17) . .
C45 O14 Cd2 90.55(13) . 1_445
C45 O15 Cd2 93.19(13) . 1_445
C48 O16 C47 117.88(17) . .
C54 O17 Cd1 91.84(12) . .
C54 O18 Cd1 90.12(13) . .
C19 N1 C1 112.13(16) . .
C19 N1 C10 113.00(16) . .
C1 N1 C10 111.61(15) . .
C37 N2 C28 112.19(16) . .
C37 N2 C46 113.36(17) . .
C28 N2 C46 112.18(16) . .
N1 C1 C2 109.69(16) . .
O1 C2 C1 104.19(16) . .
O1 C3 C8 123.56(19) . .
O1 C3 C4 115.67(18) . .
C8 C3 C4 120.76(19) . .
C3 C4 C5 119.7(2) . .
C4 C5 C6 120.3(2) . .
C7 C6 C5 119.5(2) . .
C6 C7 C8 120.43(19) . .
C6 C7 C9 121.05(18) . .
C8 C7 C9 118.52(19) . .
C3 C8 C7 119.24(19) . .
O2 C9 O3 120.64(19) . .
O2 C9 C7 120.41(19) . .
O3 C9 C7 118.95(18) . .
O2 C9 Cd2 62.29(11) . .
O3 C9 Cd2 58.59(10) . .
C7 C9 Cd2 174.64(14) . .
C11 C10 N1 108.41(16) . .
O4 C11 C10 104.84(16) . .
O4 C12 C17 124.19(19) . .
O4 C12 C13 114.91(18) . .
C17 C12 C13 120.89(19) . .
C14 C13 C12 119.65(19) . .
C13 C14 C15 120.3(2) . .
C16 C15 C14 119.8(2) . .
C15 C16 C17 120.5(2) . .
C15 C16 C18 120.25(19) . .
C17 C16 C18 119.24(19) . .
C12 C17 C16 118.84(19) . .
O6 C18 O5 122.0(2) . .
O6 C18 C16 120.21(19) . .
O5 C18 C16 117.72(19) . .
O6 C18 Cd1 65.97(11) . .
O5 C18 Cd1 56.11(11) . .
C16 C18 Cd1 172.70(15) . .
N1 C19 C20 109.40(16) . .
O7 C20 C19 104.84(16) . .
O7 C21 C22 124.51(18) . .
O7 C21 C26 115.05(17) . .
C22 C21 C26 120.42(18) . .
C21 C22 C23 119.48(18) . .
C24 C23 C22 120.68(19) . .
C23 C24 C25 119.72(19) . .
C24 C25 C26 120.02(18) . .
C24 C25 C27 120.32(18) . .
C26 C25 C27 119.60(18) . .
C25 C26 C21 119.61(18) . .
O9 C27 O8 121.80(18) . .
O9 C27 C25 119.68(18) . .
O8 C27 C25 118.52(18) . .
O9 C27 Cd2 61.66(10) . 2_745
O8 C27 Cd2 60.17(10) . 2_745
C25 C27 Cd2 178.24(15) . 2_745
N2 C28 C29 108.63(16) . .
O10 C29 C28 104.53(16) . .
O10 C30 C35 123.58(18) . .
O10 C30 C31 116.12(18) . .
C35 C30 C31 120.29(19) . .
C32 C31 C30 119.7(2) . .
C31 C32 C33 120.8(2) . .
C34 C33 C32 119.4(2) . .
C33 C34 C35 120.2(2) . .
C33 C34 C36 121.16(19) . .
C35 C34 C36 118.65(19) . .
C30 C35 C34 119.74(19) . .
O11 C36 O12 121.9(2) . .
O11 C36 C34 121.7(2) . .
O12 C36 C34 116.41(18) . .
N2 C37 C38 107.83(17) . .
O13 C38 C37 104.65(17) . .
O13 C39 C44 123.9(2) . .
O13 C39 C40 115.27(19) . .
C44 C39 C40 120.8(2) . .
C41 C40 C39 119.6(2) . .
C40 C41 C42 120.3(2) . .
C41 C42 C43 119.9(2) . .
C42 C43 C44 120.1(2) . .
C42 C43 C45 121.0(2) . .
C44 C43 C45 118.9(2) . .
C39 C44 C43 119.3(2) . .
O14 C45 O15 121.3(2) . .
O14 C45 C43 119.7(2) . .
O15 C45 C43 119.07(19) . .
O14 C45 Cd2 61.99(12) . 1_445
O15 C45 Cd2 59.34(11) . 1_445
C43 C45 Cd2 176.50(15) . 1_445
N2 C46 C47 108.83(17) . .
O16 C47 C46 104.77(17) . .
O16 C48 C53 115.39(18) . .
O16 C48 C49 123.95(18) . .
C53 C48 C49 120.66(19) . .
C50 C49 C48 119.17(19) . .
C51 C50 C49 121.1(2) . .
C50 C51 C52 119.3(2) . .
C53 C52 C51 120.10(19) . .
C53 C52 C54 119.23(18) . 2_645
C51 C52 C54 120.58(19) . 2_645
C52 C53 C48 119.66(19) . .
O18 C54 O17 122.01(19) . .
O18 C54 C52 119.74(19) . 2_655
O17 C54 C52 118.25(19) . 2_655
O18 C54 Cd1 62.35(11) . .
O17 C54 Cd1 59.76(11) . .
C52 C54 Cd1 175.56(15) 2_655 .

loop_
_geom_bond_atom_site_label_1
_geom_bond_atom_site_label_2
_geom_bond_distance
_geom_bond_site_symmetry_2
Cd1 O12 2.2323(15) .
Cd1 O5 2.2794(16) .
Cd1 O17 2.3235(16) .
Cd1 OW1 2.3294(17) .
Cd1 O18 2.3812(16) .
Cd1 O6 2.4970(15) .
Cd1 O11 2.6479(18) .
Cd1 C54 2.688(2) .
Cd1 C18 2.729(2) .
Cd2 O8 2.3127(15) 2_755
Cd2 O3 2.3247(14) .
Cd2 O9 2.3457(15) 2_755
Cd2 O15 2.3551(15) 1_665
Cd2 OW15 2.3832(16) .
Cd2 O2 2.4066(16) .
Cd2 O14 2.4135(16) 1_665
Cd2 C27 2.665(2) 2_755
Cd2 C9 2.718(2) .
Cd2 C45 2.733(2) 1_665
O1 C3 1.379(2) .
O1 C2 1.429(2) .
O2 C9 1.264(2) .
O3 C9 1.269(3) .
O4 C12 1.378(2) .
O4 C11 1.430(3) .
O5 C18 1.272(3) .
O6 C18 1.253(3) .
O7 C21 1.375(2) .
O7 C20 1.434(2) .
O8 C27 1.271(2) .
O8 Cd2 2.3127(15) 2_745
O9 C27 1.254(2) .
O9 Cd2 2.3457(14) 2_745
O10 C30 1.375(2) .
O10 C29 1.431(2) .
O11 C36 1.240(3) .
O12 C36 1.285(3) .
O13 C39 1.377(3) .
O13 C38 1.427(3) .
O14 C45 1.260(3) .
O14 Cd2 2.4135(16) 1_445
O15 C45 1.263(3) .
O15 Cd2 2.3551(15) 1_445
O16 C48 1.376(2) .
O16 C47 1.434(3) .
O17 C54 1.279(3) .
O18 C54 1.243(3) .
N1 C19 1.506(2) .
N1 C1 1.507(3) .
N1 C10 1.511(2) .
N2 C37 1.505(3) .
N2 C28 1.507(3) .
N2 C46 1.508(3) .
C1 C2 1.511(3) .
C3 C8 1.383(3) .
C3 C4 1.385(3) .
C4 C5 1.385(3) .
C5 C6 1.391(3) .
C6 C7 1.387(3) .
C7 C8 1.396(3) .
C7 C9 1.495(3) .
C10 C11 1.510(3) .
C12 C17 1.389(3) .
C12 C13 1.392(3) .
C13 C14 1.384(3) .
C14 C15 1.393(3) .
C15 C16 1.389(3) .
C16 C17 1.402(3) .
C16 C18 1.503(3) .
C19 C20 1.507(3) .
C21 C22 1.387(3) .
C21 C26 1.394(3) .
C22 C23 1.389(3) .
C23 C24 1.388(3) .
C24 C25 1.391(3) .
C25 C26 1.394(3) .
C25 C27 1.497(3) .
C27 Cd2 2.665(2) 2_745
C28 C29 1.515(3) .
C30 C35 1.385(3) .
C30 C31 1.391(3) .
C31 C32 1.384(3) .
C32 C33 1.392(3) .
C33 C34 1.389(3) .
C34 C35 1.398(3) .
C34 C36 1.496(3) .
C37 C38 1.511(3) .
C39 C44 1.388(3) .
C39 C40 1.390(3) .
C40 C41 1.388(3) .
C41 C42 1.391(3) .
C42 C43 1.393(3) .
C43 C44 1.398(3) .
C43 C45 1.501(3) .
C45 Cd2 2.733(2) 1_445
C46 C47 1.508(3) .
C48 C53 1.390(3) .
C48 C49 1.392(3) .
C49 C50 1.388(3) .
C50 C51 1.384(3) .
C51 C52 1.404(3) .
C52 C53 1.388(3) .
C52 C54 1.502(3) 2_645
C54 C52 1.502(3) 2_655

loop_
_geom_torsion_atom_site_label_1
_geom_torsion_atom_site_label_2
_geom_torsion_atom_site_label_3
_geom_torsion_atom_site_label_4
_geom_torsion
_geom_torsion_site_symmetry_1
_geom_torsion_site_symmetry_4
O8 Cd2 O2 C9 -163.88(12) 2_755 .
O3 Cd2 O2 C9 -3.21(11) . .
O9 Cd2 O2 C9 -161.69(12) 2_755 .
O15 Cd2 O2 C9 55.80(13) 1_665 .
OW15 Cd2 O2 C9 -81.56(12) . .
O14 Cd2 O2 C9 102.54(12) 1_665 .
C27 Cd2 O2 C9 -162.63(11) 2_755 .
C45 Cd2 O2 C9 79.68(12) 1_665 .
O8 Cd2 O3 C9 40.08(17) 2_755 .
O9 Cd2 O3 C9 164.63(11) 2_755 .
O15 Cd2 O3 C9 -124.05(12) 1_665 .
OW15 Cd2 O3 C9 101.36(12) . .
O2 Cd2 O3 C9 3.21(11) . .
O14 Cd2 O3 C9 -72.00(12) 1_665 .
C27 Cd2 O3 C9 100.4(2) 2_755 .
C45 Cd2 O3 C9 -97.72(12) 1_665 .
O12 Cd1 O5 C18 -89.97(13) . .
O17 Cd1 O5 C18 139.02(12) . .
OW1 Cd1 O5 C18 0.70(19) . .
O18 Cd1 O5 C18 83.93(13) . .
O6 Cd1 O5 C18 -1.34(11) . .
O11 Cd1 O5 C18 -141.32(13) . .
C54 Cd1 O5 C18 109.44(13) . .
O12 Cd1 O6 C18 96.34(12) . .
O5 Cd1 O6 C18 1.35(12) . .
O17 Cd1 O6 C18 -91.64(15) . .
OW1 Cd1 O6 C18 -177.48(12) . .
O18 Cd1 O6 C18 -97.98(12) . .
O11 Cd1 O6 C18 50.18(13) . .
C54 Cd1 O6 C18 -94.71(13) . .
O12 Cd1 O11 C36 -4.41(12) . .
O5 Cd1 O11 C36 98.63(13) . .
O17 Cd1 O11 C36 -139.87(13) . .
OW1 Cd1 O11 C36 -55.92(14) . .
O18 Cd1 O11 C36 -168.38(12) . .
O6 Cd1 O11 C36 60.15(14) . .
C54 Cd1 O11 C36 -152.73(12) . .
C18 Cd1 O11 C36 81.33(13) . .
O5 Cd1 O12 C36 -71.04(13) . .
O17 Cd1 O12 C36 59.22(14) . .
OW1 Cd1 O12 C36 144.10(13) . .
O18 Cd1 O12 C36 133.7(2) . .
O6 Cd1 O12 C36 -125.93(13) . .
O11 Cd1 O12 C36 4.31(12) . .
C54 Cd1 O12 C36 72.74(17) . .
C18 Cd1 O12 C36 -98.74(13) . .
O12 Cd1 O17 C54 164.96(12) . .
O5 Cd1 O17 C54 -76.64(14) . .
OW1 Cd1 O17 C54 80.89(13) . .
O18 Cd1 O17 C54 1.97(12) . .
O6 Cd1 O17 C54 -5.69(18) . .
O11 Cd1 O17 C54 -154.09(13) . .
C18 Cd1 O17 C54 -49.37(16) . .
O12 Cd1 O18 C54 -85.7(3) . .
O5 Cd1 O18 C54 119.15(13) . .
O17 Cd1 O18 C54 -2.03(12) . .
OW1 Cd1 O18 C54 -96.31(13) . .
O6 Cd1 O18 C54 173.75(13) . .
O11 Cd1 O18 C54 33.03(16) . .
C18 Cd1 O18 C54 146.67(13) . .
C19 N1 C1 C2 81.0(2) . .
C10 N1 C1 C2 -151.04(17) . .
C3 O1 C2 C1 177.83(16) . .
N1 C1 C2 O1 54.4(2) . .
C2 O1 C3 C8 -11.9(3) . .
C2 O1 C3 C4 169.41(18) . .
O1 C3 C4 C5 178.52(19) . .
C8 C3 C4 C5 -0.2(3) . .
C3 C4 C5 C6 -1.3(3) . .
C4 C5 C6 C7 1.2(3) . .
C5 C6 C7 C8 0.4(3) . .
C5 C6 C7 C9 -179.53(19) . .
O1 C3 C8 C7 -176.86(18) . .
C4 C3 C8 C7 1.8(3) . .
C6 C7 C8 C3 -1.8(3) . .
C9 C7 C8 C3 178.06(18) . .
Cd2 O2 C9 O3 5.64(19) . .
Cd2 O2 C9 C7 -174.71(16) . .
Cd2 O3 C9 O2 -5.9(2) . .
Cd2 O3 C9 C7 174.49(15) . .
C6 C7 C9 O2 2.9(3) . .
C8 C7 C9 O2 -177.02(19) . .
C6 C7 C9 O3 -177.47(19) . .
C8 C7 C9 O3 2.6(3) . .
C6 C7 C9 Cd2 -116.1(15) . .
C8 C7 C9 Cd2 64.0(16) . .
O8 Cd2 C9 O2 19.20(14) 2_755 .
O3 Cd2 C9 O2 174.3(2) . .
O9 Cd2 C9 O2 103.3(4) 2_755 .
O15 Cd2 C9 O2 -130.28(12) 1_665 .
OW15 Cd2 C9 O2 98.31(12) . .
O14 Cd2 C9 O2 -75.71(12) 1_665 .
C27 Cd2 C9 O2 29.89(19) 2_755 .
C45 Cd2 C9 O2 -103.00(12) 1_665 .
O8 Cd2 C9 O3 -155.11(11) 2_755 .
O9 Cd2 C9 O3 -71.0(4) 2_755 .
O15 Cd2 C9 O3 55.41(12) 1_665 .
OW15 Cd2 C9 O3 -76.01(12) . .
O2 Cd2 C9 O3 -174.3(2) . .
O14 Cd2 C9 O3 109.98(12) 1_665 .
C27 Cd2 C9 O3 -144.42(13) 2_755 .
C45 Cd2 C9 O3 82.68(12) 1_665 .
O8 Cd2 C9 C7 140.8(15) 2_755 .
O3 Cd2 C9 C7 -64.1(15) . .
O9 Cd2 C9 C7 -135.1(14) 2_755 .
O15 Cd2 C9 C7 -8.7(16) 1_665 .
OW15 Cd2 C9 C7 -140.1(16) . .
O2 Cd2 C9 C7 121.6(16) . .
O14 Cd2 C9 C7 45.9(16) 1_665 .
C27 Cd2 C9 C7 151.5(15) 2_755 .
C45 Cd2 C9 C7 18.6(16) 1_665 .
C19 N1 C10 C11 -147.79(17) . .
C1 N1 C10 C11 84.7(2) . .
C12 O4 C11 C10 -163.94(17) . .
N1 C10 C11 O4 61.5(2) . .
C11 O4 C12 C17 -2.3(3) . .
C11 O4 C12 C13 176.86(18) . .
O4 C12 C13 C14 -175.04(19) . .
C17 C12 C13 C14 4.2(3) . .
C12 C13 C14 C15 -2.2(3) . .
C13 C14 C15 C16 -1.1(3) . .
C14 C15 C16 C17 2.5(3) . .
C14 C15 C16 C18 179.9(2) . .
O4 C12 C17 C16 176.36(18) . .
C13 C12 C17 C16 -2.8(3) . .
C15 C16 C17 C12 -0.6(3) . .
C18 C16 C17 C12 -177.95(18) . .
Cd1 O6 C18 O5 -2.3(2) . .
Cd1 O6 C18 C16 175.63(18) . .
Cd1 O5 C18 O6 2.6(2) . .
Cd1 O5 C18 C16 -175.44(15) . .
C15 C16 C18 O6 -173.0(2) . .
C17 C16 C18 O6 4.4(3) . .
C15 C16 C18 O5 5.0(3) . .
C17 C16 C18 O5 -177.57(19) . .
C15 C16 C18 Cd1 -26.2(13) . .
C17 C16 C18 Cd1 151.2(11) . .
O12 Cd1 C18 O6 -85.21(12) . .
O5 Cd1 C18 O6 -177.6(2) . .
O17 Cd1 C18 O6 123.71(12) . .
OW1 Cd1 C18 O6 2.84(14) . .
O18 Cd1 C18 O6 83.27(12) . .
O11 Cd1 C18 O6 -138.21(11) . .
C54 Cd1 C18 O6 99.82(12) . .
O12 Cd1 C18 O5 92.41(13) . .
O17 Cd1 C18 O5 -58.68(16) . .
OW1 Cd1 C18 O5 -179.55(12) . .
O18 Cd1 C18 O5 -99.12(13) . .
O6 Cd1 C18 O5 177.6(2) . .
O11 Cd1 C18 O5 39.41(13) . .
C54 Cd1 C18 O5 -82.57(14) . .
O12 Cd1 C18 C16 126.0(11) . .
O5 Cd1 C18 C16 33.6(11) . .
O17 Cd1 C18 C16 -25.1(12) . .
OW1 Cd1 C18 C16 -146.0(11) . .
O18 Cd1 C18 C16 -65.5(12) . .
O6 Cd1 C18 C16 -148.8(12) . .
O11 Cd1 C18 C16 73.0(12) . .
C54 Cd1 C18 C16 -49.0(12) . .
C1 N1 C19 C20 -153.63(16) . .
C10 N1 C19 C20 79.2(2) . .
C21 O7 C20 C19 -159.93(16) . .
N1 C19 C20 O7 59.8(2) . .
C20 O7 C21 C22 -2.8(3) . .
C20 O7 C21 C26 175.41(17) . .
O7 C21 C22 C23 176.60(18) . .
C26 C21 C22 C23 -1.6(3) . .
C21 C22 C23 C24 -0.9(3) . .
C22 C23 C24 C25 1.7(3) . .
C23 C24 C25 C26 0.0(3) . .
C23 C24 C25 C27 -177.09(19) . .
C24 C25 C26 C21 -2.3(3) . .
C27 C25 C26 C21 174.72(17) . .
O7 C21 C26 C25 -175.17(17) . .
C22 C21 C26 C25 3.2(3) . .
Cd2 O9 C27 O8 -1.8(2) 2_745 .
Cd2 O9 C27 C25 178.69(16) 2_745 .
Cd2 O8 C27 O9 1.8(2) 2_745 .
Cd2 O8 C27 C25 -178.66(15) 2_745 .
C24 C25 C27 O9 -166.52(19) . .
C26 C25 C27 O9 16.4(3) . .
C24 C25 C27 O8 13.9(3) . .
C26 C25 C27 O8 -163.16(18) . .
C24 C25 C27 Cd2 -27(5) . 2_745
C26 C25 C27 Cd2 155(5) . 2_745
C37 N2 C28 C29 -143.94(17) . .
C46 N2 C28 C29 87.1(2) . .
C30 O10 C29 C28 176.66(17) . .
N2 C28 C29 O10 56.5(2) . .
C29 O10 C30 C35 -9.5(3) . .
C29 O10 C30 C31 171.61(18) . .
O10 C30 C31 C32 178.1(2) . .
C35 C30 C31 C32 -0.8(3) . .
C30 C31 C32 C33 0.1(3) . .
C31 C32 C33 C34 0.5(3) . .
C32 C33 C34 C35 -0.4(3) . .
C32 C33 C34 C36 -179.3(2) . .
O10 C30 C35 C34 -177.95(18) . .
C31 C30 C35 C34 0.9(3) . .
C33 C34 C35 C30 -0.2(3) . .
C36 C34 C35 C30 178.66(18) . .
Cd1 O11 C36 O12 7.21(19) . .
Cd1 O11 C36 C34 -172.49(18) . .
Cd1 O12 C36 O11 -8.7(2) . .
Cd1 O12 C36 C34 171.04(14) . .
C33 C34 C36 O11 -6.7(3) . .
C35 C34 C36 O11 174.4(2) . .
C33 C34 C36 O12 173.54(19) . .
C35 C34 C36 O12 -5.4(3) . .
C28 N2 C37 C38 81.5(2) . .
C46 N2 C37 C38 -150.20(18) . .
C39 O13 C38 C37 -169.01(17) . .
N2 C37 C38 O13 60.8(2) . .
C38 O13 C39 C44 6.6(3) . .
C38 O13 C39 C40 -174.45(18) . .
O13 C39 C40 C41 -176.98(19) . .
C44 C39 C40 C41 2.0(3) . .
C39 C40 C41 C42 -1.1(3) . .
C40 C41 C42 C43 -0.4(4) . .
C41 C42 C43 C44 0.8(3) . .
C41 C42 C43 C45 -179.1(2) . .
O13 C39 C44 C43 177.37(19) . .
C40 C39 C44 C43 -1.6(3) . .
C42 C43 C44 C39 0.1(3) . .
C45 C43 C44 C39 -179.92(19) . .
Cd2 O14 C45 O15 -3.2(2) 1_445 .
Cd2 O14 C45 C43 176.49(18) 1_445 .
Cd2 O15 C45 O14 3.3(2) 1_445 .
Cd2 O15 C45 C43 -176.40(17) 1_445 .
C42 C43 C45 O14 3.8(3) . .
C44 C43 C45 O14 -176.2(2) . .
C42 C43 C45 O15 -176.5(2) . .
C44 C43 C45 O15 3.5(3) . .
C42 C43 C45 Cd2 121(3) . 1_445
C44 C43 C45 Cd2 -59(3) . 1_445
C37 N2 C46 C47 82.8(2) . .
C28 N2 C46 C47 -148.81(18) . .
C48 O16 C47 C46 -166.50(17) . .
N2 C46 C47 O16 54.7(2) . .
C47 O16 C48 C53 172.86(18) . .
C47 O16 C48 C49 -6.4(3) . .
O16 C48 C49 C50 -179.81(19) . .
C53 C48 C49 C50 0.9(3) . .
C48 C49 C50 C51 -1.1(3) . .
C49 C50 C51 C52 -0.2(3) . .
C50 C51 C52 C53 1.8(3) . .
C50 C51 C52 C54 -174.75(19) . 2_645
C51 C52 C53 C48 -1.9(3) . .
C54 C52 C53 C48 174.62(18) 2_645 .
O16 C48 C53 C52 -178.73(17) . .
C49 C48 C53 C52 0.6(3) . .
Cd1 O18 C54 O17 3.6(2) . .
Cd1 O18 C54 C52 -175.53(17) . 2_655
Cd1 O17 C54 O18 -3.7(2) . .
Cd1 O17 C54 C52 175.45(16) . 2_655
O12 Cd1 C54 O18 151.62(13) . .
O5 Cd1 C54 O18 -67.26(14) . .
O17 Cd1 C54 O18 176.5(2) . .
OW1 Cd1 C54 O18 79.56(13) . .
O6 Cd1 C54 O18 -7.10(14) . .
O11 Cd1 C54 O18 -155.74(12) . .
C18 Cd1 C54 O18 -37.91(15) . .
O12 Cd1 C54 O17 -24.85(19) . .
O5 Cd1 C54 O17 116.28(13) . .
OW1 Cd1 C54 O17 -96.91(13) . .
O18 Cd1 C54 O17 -176.5(2) . .
O6 Cd1 C54 O17 176.44(12) . .
O11 Cd1 C54 O17 27.79(14) . .
C18 Cd1 C54 O17 145.63(12) . .
O12 Cd1 C54 C52 -89(2) . 2_655
O5 Cd1 C54 C52 52(2) . 2_655
O17 Cd1 C54 C52 -64(2) . 2_655
OW1 Cd1 C54 C52 -161(2) . 2_655
O18 Cd1 C54 C52 119(2) . 2_655
O6 Cd1 C54 C52 112(2) . 2_655
O11 Cd1 C54 C52 -37(2) . 2_655
C18 Cd1 C54 C52 81(2) . 2_655
